data_7243972
loop_
_publ_author_name
'Hang, Meng-Ting'
'Cheng, Yi'
'Wang, Yi-Tong'
'Li, Huan'
'Zheng, Meng-Qi'
'He, Ming-Yang'
'Chen, Qun'
'Zhang, Zhi-Hui'

_publ_section_title
;
 Rational synthesis of isomorphic rare earth metal--organic framework
 materials for simultaneous adsorption and photocatalytic degradation of
 organic dyes in water
;
_journal_issue 3
_journal_name_full CrystEngComm
_journal_page_first 552
_journal_page_last 559
_journal_paper_doi 10.1039/D1CE01411K
_journal_volume 24
_journal_year 2022
_chemical_formula_sum 'C17 H23 Eu N3 O11'
_chemical_formula_weight 597.34
_space_group_crystal_system monoclinic
_space_group_IT_number 15
_space_group_name_Hall '-C 2yc'
_space_group_name_H-M_alt 'C 1 2/c 1'
_atom_sites_solution_hydrogens mixed
_audit_creation_method SHELXL-2014/6
_audit_update_record
;
2021-10-12 deposited with the CCDC.	2021-11-29 downloaded from the CCDC.
;
_cell_angle_alpha 90
_cell_angle_beta 102.2190(10)
_cell_angle_gamma 90
_cell_formula_units_Z 8
_cell_length_a 25.0401(8)
_cell_length_b 13.9581(4)
_cell_length_c 14.3689(4)
_cell_measurement_reflns_used 22804
_cell_measurement_temperature 110(2)
_cell_measurement_theta_max 27.137
_cell_measurement_theta_min 2.331
_cell_volume 4908.3(3)
_computing_cell_refinement 'Bruker SMART'
_computing_data_collection 'Bruker SMART'
_computing_data_reduction 'Bruker SAINT'
_computing_molecular_graphics 'Bruker SHELXTL'
_computing_publication_material 'Bruker SHELXTL'
_computing_structure_refinement 'SHELXL-2014/6 (Sheldrick, 2014)'
_computing_structure_solution 'Bruker SHELXTL'
_diffrn_ambient_temperature 110(2)
_diffrn_measured_fraction_theta_full 0.999
_diffrn_measured_fraction_theta_max 0.996
_diffrn_measurement_device_type 'CCD area detector'
_diffrn_measurement_method 'phi and omega scans'
_diffrn_radiation_type MoK\a
_diffrn_radiation_wavelength 0.71073
_diffrn_reflns_av_R_equivalents 0.0562
_diffrn_reflns_av_unetI/netI 0.0539
_diffrn_reflns_Laue_measured_fraction_full 0.999
_diffrn_reflns_Laue_measured_fraction_max 0.996
_diffrn_reflns_limit_h_max 31
_diffrn_reflns_limit_h_min -32
_diffrn_reflns_limit_k_max 17
_diffrn_reflns_limit_k_min -17
_diffrn_reflns_limit_l_max 18
_diffrn_reflns_limit_l_min -16
_diffrn_reflns_number 22804
_diffrn_reflns_point_group_measured_fraction_full 0.999
_diffrn_reflns_point_group_measured_fraction_max 0.996
_diffrn_reflns_theta_full 25.242
_diffrn_reflns_theta_max 27.137
_diffrn_reflns_theta_min 2.331
_diffrn_source 'sealed tube'
_exptl_absorpt_coefficient_mu 2.612
_exptl_absorpt_correction_T_max 0.654
_exptl_absorpt_correction_T_min 0.597
_exptl_absorpt_correction_type multi-scan
_exptl_absorpt_process_details SADABS
_exptl_crystal_colour colorless
_exptl_crystal_density_diffrn 1.617
_exptl_crystal_description block
_exptl_crystal_F_000 2376
_exptl_crystal_size_max 0.220
_exptl_crystal_size_mid 0.200
_exptl_crystal_size_min 0.180
_refine_diff_density_max 2.077
_refine_diff_density_min -1.139
_refine_diff_density_rms 0.187
_refine_ls_extinction_method none
_refine_ls_goodness_of_fit_ref 1.078
_refine_ls_hydrogen_treatment constr
_refine_ls_matrix_type full
_refine_ls_number_parameters 293
_refine_ls_number_reflns 5422
_refine_ls_number_restraints 42
_refine_ls_restrained_S_all 1.091
_refine_ls_R_factor_all 0.0678
_refine_ls_R_factor_gt 0.0497
_refine_ls_shift/su_max 0.001
_refine_ls_shift/su_mean 0.000
_refine_ls_structure_factor_coef Fsqd
_refine_ls_weighting_details 'w=1/[\s^2^(Fo^2^)+(0.0235P)^2^+119.8487P] where P=(Fo^2^+2Fc^2^)/3'
_refine_ls_weighting_scheme calc
_refine_ls_wR_factor_gt 0.1093
_refine_ls_wR_factor_ref 0.1182
_reflns_Friedel_coverage 0.000
_reflns_number_gt 4301
_reflns_number_total 5422
_reflns_threshold_expression 'I > 2\s(I)'
_cod_data_source_file d1ce01411k2.cif
_cod_data_source_block 1
_cod_depositor_comments 'Adding full bibliography for 7243972.cif.'
_cod_original_sg_symbol_H-M 'C 2/c'
_cod_database_code 7243972
_shelx_space_group_comment
;
The symmetry employed for this shelxl refinement is uniquely defined
by the following loop, which should always be used as a source of
symmetry information in preference to the above space-group names.
They are only intended as comments.
;
_shelx_estimated_absorpt_t_min 0.597
_shelx_estimated_absorpt_t_max 0.651
_shelxl_version_number 2014/6

loop_
_space_group_symop_operation_xyz
'x, y, z'
'-x, y, -z+1/2'
'x+1/2, y+1/2, z'
'-x+1/2, y+1/2, -z+1/2'
'-x, -y, -z'
'x, -y, z-1/2'
'-x+1/2, -y+1/2, -z'
'x+1/2, -y+1/2, z-1/2'

loop_
_atom_site_label
_atom_site_type_symbol
_atom_site_fract_x
_atom_site_fract_y
_atom_site_fract_z
_atom_site_U_iso_or_equiv
_atom_site_adp_type
_atom_site_occupancy
_atom_site_site_symmetry_order
_atom_site_calc_flag
_atom_site_refinement_flags_posn
_atom_site_refinement_flags_adp
_atom_site_refinement_flags_occupancy
_atom_site_disorder_assembly
_atom_site_disorder_group
Eu1 Eu 0.32608(2) 0.69565(2) 0.04241(2) 0.01548(10) Uani 1 1 d . . . . .
N1 N 0.4301(2) 0.7442(5) -0.0080(5) 0.0379(17) Uani 1 1 d . . . . .
N2 N 0.3595(5) 0.3987(8) 0.1750(8) 0.085(3) Uani 1 1 d . U . . .
N3 N 0.4063(9) 0.6467(12) 0.3465(8) 0.164(9) Uani 1 1 d . . . . .
O1 O 0.31429(18) 0.7851(3) -0.1000(3) 0.0214(10) Uani 1 1 d . . . . .
O2 O 0.23400(18) 0.8633(4) -0.1349(4) 0.0267(11) Uani 1 1 d . . . . .
O5 O 0.27496(18) 1.1673(3) -0.4368(3) 0.0210(10) Uani 1 1 d . . . . .
O6 O 0.20586(18) 1.0755(3) -0.4217(3) 0.0233(10) Uani 1 1 d . . . . .
O7 O 0.4096(2) 0.7992(4) 0.0443(4) 0.0377(13) Uani 1 1 d . . . . .
O8 O 0.4082(2) 0.6623(4) -0.0253(5) 0.0456(16) Uani 1 1 d . . . . .
O9 O 0.4691(3) 0.7691(5) -0.0426(6) 0.062(2) Uani 1 1 d . . . . .
O10 O 0.3647(2) 0.5440(4) 0.1086(4) 0.0369(13) Uani 1 1 d . . . . .
O11 O 0.3722(2) 0.7271(4) 0.2038(3) 0.0354(13) Uani 1 1 d . . . . .
C1 C 0.2828(3) 0.8482(5) -0.1428(5) 0.0206(14) Uani 1 1 d . . . . .
C2 C 0.2713(2) 0.9746(5) -0.2704(5) 0.0194(13) Uani 1 1 d . . . . .
H2 H 0.2330 0.9733 -0.2738 0.023 Uiso 1 1 calc R U . . .
C3 C 0.2929(3) 1.0372(5) -0.3281(5) 0.0193(13) Uani 1 1 d . . . . .
C4 C 0.3491(3) 1.0408(5) -0.3204(5) 0.0207(14) Uani 1 1 d . . . . .
H4 H 0.3641 1.0856 -0.3575 0.025 Uiso 1 1 calc R U . . .
C5 C 0.3838(3) 0.9796(5) -0.2589(5) 0.0191(13) Uani 1 1 d . . . . .
C6 C 0.3611(3) 0.9160(5) -0.2032(5) 0.0195(13) Uani 1 1 d . . . . .
H6 H 0.3841 0.8732 -0.1615 0.023 Uiso 1 1 calc R U . . .
C7 C 0.3050(3) 0.9147(5) -0.2083(5) 0.0191(13) Uani 1 1 d . . . . .
C8 C 0.2556(3) 1.0968(5) -0.3993(5) 0.0189(13) Uani 1 1 d . . . . .
C9 C 0.4440(3) 0.9814(5) -0.2538(5) 0.0202(14) Uani 1 1 d . . . . .
C10 C 0.4719(3) 1.0667(5) -0.2535(5) 0.0195(13) Uani 1 1 d . . . . .
H10 H 0.4526 1.1257 -0.2580 0.023 Uiso 1 1 calc R U . . .
C11 C 0.4719(2) 0.8948(5) -0.2515(5) 0.0196(13) Uani 1 1 d . . . . .
H11 H 0.4528 0.8359 -0.2520 0.024 Uiso 1 1 calc R U . . .
C12 C 0.3375(5) 0.4745(8) 0.1238(8) 0.059(3) Uani 1 1 d . U . . .
H12 H 0.2993 0.4746 0.0980 0.070 Uiso 1 1 calc R U . . .
C13 C 0.3236(6) 0.3154(9) 0.1837(11) 0.094(4) Uani 1 1 d . U . . .
H13A H 0.3377 0.2581 0.1577 0.141 Uiso 1 1 calc R U . . .
H13B H 0.2864 0.3286 0.1481 0.141 Uiso 1 1 calc R U . . .
H13C H 0.3231 0.3049 0.2510 0.141 Uiso 1 1 calc R U . . .
C14 C 0.4162(8) 0.3926(14) 0.2153(14) 0.142(7) Uani 1 1 d . U . . .
H14A H 0.4347 0.3592 0.1710 0.214 Uiso 1 1 calc R U . . .
H14B H 0.4217 0.3571 0.2754 0.214 Uiso 1 1 calc R U . . .
H14C H 0.4314 0.4572 0.2273 0.214 Uiso 1 1 calc R U . . .
C15 C 0.3641(5) 0.6974(10) 0.2796(9) 0.076(3) Uani 1 1 d . U . . .
H15 H 0.3295 0.7077 0.2951 0.092 Uiso 1 1 calc R U . . .
C16 C 0.3926(11) 0.611(2) 0.4287(19) 0.218(12) Uani 1 1 d . U . . .
H16A H 0.4214 0.6267 0.4840 0.327 Uiso 1 1 calc R U . . .
H16B H 0.3889 0.5408 0.4235 0.327 Uiso 1 1 calc R U . . .
H16C H 0.3580 0.6387 0.4364 0.327 Uiso 1 1 calc R U . . .
C17 C 0.4646(10) 0.6535(19) 0.3303(18) 0.187(10) Uani 1 1 d . U . . .
H17A H 0.4639 0.6481 0.2621 0.281 Uiso 1 1 calc R U . . .
H17B H 0.4867 0.6015 0.3646 0.281 Uiso 1 1 calc R U . . .
H17C H 0.4805 0.7153 0.3539 0.281 Uiso 1 1 calc R U . . .
O12 O 0.4231(10) 0.0604(13) 0.9939(8) 0.258(13) Uani 1 1 d . . . . .
H12A H 0.4243 0.0144 1.0297 0.388 Uiso 1 1 d R U . . .
H12B H 0.4418 0.0621 0.9534 0.388 Uiso 1 1 d R U . . .
O13 O 0.3432(16) 0.1171(17) 0.9719(12) 0.39(2) Uani 1 1 d . . . . .
H13D H 0.3123 0.1043 0.9425 0.578 Uiso 1 1 d R U . . .
H13E H 0.3696 0.0844 0.9664 0.578 Uiso 1 1 d R U . . .

loop_
_atom_site_aniso_label
_atom_site_aniso_U_11
_atom_site_aniso_U_22
_atom_site_aniso_U_33
_atom_site_aniso_U_23
_atom_site_aniso_U_13
_atom_site_aniso_U_12
Eu1 0.01256(16) 0.01552(16) 0.01923(16) 0.00103(14) 0.00535(11) -0.00062(13)
N1 0.018(3) 0.047(4) 0.051(4) 0.021(4) 0.013(3) 0.001(3)
N2 0.107(5) 0.072(5) 0.079(5) 0.006(4) 0.026(4) 0.004(4)
N3 0.28(2) 0.152(14) 0.037(6) 0.033(8) -0.020(9) -0.118(15)
O1 0.020(2) 0.026(3) 0.020(2) 0.007(2) 0.0072(19) -0.0019(19)
O2 0.017(2) 0.033(3) 0.032(3) 0.013(2) 0.008(2) 0.001(2)
O5 0.020(2) 0.019(2) 0.026(2) 0.006(2) 0.0086(19) 0.0009(18)
O6 0.015(2) 0.020(2) 0.034(3) 0.005(2) 0.004(2) -0.0024(19)
O7 0.028(3) 0.053(4) 0.031(3) -0.007(3) 0.006(2) -0.014(3)
O8 0.036(3) 0.030(3) 0.083(5) 0.010(3) 0.039(3) 0.007(3)
O9 0.038(4) 0.061(4) 0.100(6) 0.014(4) 0.044(4) -0.005(3)
O10 0.046(3) 0.028(3) 0.038(3) 0.009(3) 0.011(3) 0.012(3)
O11 0.043(3) 0.044(3) 0.017(2) 0.003(2) 0.004(2) -0.016(3)
C1 0.017(3) 0.026(4) 0.018(3) 0.004(3) 0.003(3) 0.000(3)
C2 0.010(3) 0.024(3) 0.025(3) 0.003(3) 0.005(3) 0.001(3)
C3 0.016(3) 0.020(3) 0.023(3) -0.001(3) 0.007(3) 0.001(3)
C4 0.023(3) 0.021(3) 0.020(3) 0.006(3) 0.008(3) -0.002(3)
C5 0.015(3) 0.017(3) 0.025(3) 0.001(3) 0.002(3) -0.001(3)
C6 0.016(3) 0.021(3) 0.021(3) 0.003(3) 0.003(3) 0.003(3)
C7 0.018(3) 0.020(3) 0.021(3) 0.003(3) 0.009(3) -0.001(3)
C8 0.020(3) 0.019(3) 0.019(3) 0.002(3) 0.008(3) 0.003(3)
C9 0.015(3) 0.026(4) 0.022(3) 0.004(3) 0.009(3) 0.000(3)
C10 0.019(3) 0.016(3) 0.024(3) 0.002(3) 0.008(3) 0.001(3)
C11 0.012(3) 0.018(3) 0.028(3) 0.001(3) 0.003(3) -0.001(2)
C12 0.069(4) 0.052(4) 0.060(4) 0.005(4) 0.024(4) 0.012(4)
C13 0.130(8) 0.063(7) 0.103(8) 0.021(6) 0.055(7) -0.005(6)
C14 0.161(10) 0.118(10) 0.132(10) 0.003(8) -0.006(8) 0.013(8)
C15 0.079(5) 0.084(5) 0.066(5) -0.001(4) 0.015(4) -0.018(4)
C16 0.229(14) 0.219(15) 0.199(14) 0.029(9) 0.030(9) -0.038(9)
C17 0.173(13) 0.191(13) 0.195(13) -0.017(9) 0.031(9) -0.002(9)
O12 0.52(3) 0.217(19) 0.054(7) -0.032(10) 0.086(14) -0.23(2)
O13 0.85(7) 0.23(2) 0.085(12) 0.011(13) 0.13(3) 0.09(4)

loop_
_atom_type_symbol
_atom_type_description
_atom_type_scat_dispersion_real
_atom_type_scat_dispersion_imag
_atom_type_scat_source
C C 0.0033 0.0016 'International Tables Vol C Tables 4.2.6.8 and 6.1.1.4'
H H 0.0000 0.0000 'International Tables Vol C Tables 4.2.6.8 and 6.1.1.4'
N N 0.0061 0.0033 'International Tables Vol C Tables 4.2.6.8 and 6.1.1.4'
O O 0.0106 0.0060 'International Tables Vol C Tables 4.2.6.8 and 6.1.1.4'
Eu Eu -0.1578 3.6682 'International Tables Vol C Tables 4.2.6.8 and 6.1.1.4'

loop_
_geom_angle_atom_site_label_1
_geom_angle_atom_site_label_2
_geom_angle_atom_site_label_3
_geom_angle
_geom_angle_site_symmetry_1
_geom_angle_site_symmetry_3
_geom_angle_publ_flag
O5 Eu1 O2 77.48(16) 6_576 7_565 ?
O5 Eu1 O1 73.07(16) 6_576 . ?
O2 Eu1 O1 134.08(16) 7_565 . ?
O5 Eu1 O11 83.82(18) 6_576 . ?
O2 Eu1 O11 75.68(17) 7_565 . ?
O1 Eu1 O11 133.35(17) . . ?
O5 Eu1 O6 123.14(15) 6_576 4_544 ?
O2 Eu1 O6 90.51(17) 7_565 4_544 ?
O1 Eu1 O6 77.52(16) . 4_544 ?
O11 Eu1 O6 146.69(18) . 4_544 ?
O5 Eu1 O10 146.94(17) 6_576 . ?
O2 Eu1 O10 74.02(18) 7_565 . ?
O1 Eu1 O10 139.84(17) . . ?
O11 Eu1 O10 73.3(2) . . ?
O6 Eu1 O10 73.84(18) 4_544 . ?
O5 Eu1 O8 135.63(17) 6_576 . ?
O2 Eu1 O8 146.23(18) 7_565 . ?
O1 Eu1 O8 73.92(18) . . ?
O11 Eu1 O8 98.2(2) . . ?
O6 Eu1 O8 76.49(19) 4_544 . ?
O10 Eu1 O8 72.45(19) . . ?
O5 Eu1 O7 90.26(18) 6_576 . ?
O2 Eu1 O7 144.66(17) 7_565 . ?
O1 Eu1 O7 70.11(17) . . ?
O11 Eu1 O7 70.07(17) . . ?
O6 Eu1 O7 123.25(17) 4_544 . ?
O10 Eu1 O7 103.5(2) . . ?
O8 Eu1 O7 50.65(19) . . ?
O5 Eu1 O5 73.69(16) 6_576 4_544 ?
O2 Eu1 O5 68.30(15) 7_565 4_544 ?
O1 Eu1 O5 70.05(15) . 4_544 ?
O11 Eu1 O5 140.69(16) . 4_544 ?
O6 Eu1 O5 50.66(14) 4_544 4_544 ?
O10 Eu1 O5 109.94(17) . 4_544 ?
O8 Eu1 O5 120.44(19) . 4_544 ?
O7 Eu1 O5 139.86(16) . 4_544 ?
O5 Eu1 C8 98.87(17) 6_576 4_544 ?
O2 Eu1 C8 78.27(17) 7_565 4_544 ?
O1 Eu1 C8 72.50(17) . 4_544 ?
O11 Eu1 C8 152.55(17) . 4_544 ?
O6 Eu1 C8 25.00(16) 4_544 4_544 ?
O10 Eu1 C8 91.46(19) . 4_544 ?
O8 Eu1 C8 98.6(2) . 4_544 ?
O7 Eu1 C8 136.83(17) . 4_544 ?
O5 Eu1 C8 25.67(16) 4_544 4_544 ?
O5 Eu1 Eu1 39.69(11) 6_576 7_565 ?
O2 Eu1 Eu1 68.14(11) 7_565 7_565 ?
O1 Eu1 Eu1 66.63(11) . 7_565 ?
O11 Eu1 Eu1 116.88(14) . 7_565 ?
O6 Eu1 Eu1 84.07(10) 4_544 7_565 ?
O10 Eu1 Eu1 135.66(14) . 7_565 ?
O8 Eu1 Eu1 138.90(16) . 7_565 ?
O7 Eu1 Eu1 120.75(14) . 7_565 ?
O5 Eu1 Eu1 34.00(9) 4_544 7_565 ?
C8 Eu1 Eu1 59.34(13) 4_544 7_565 ?
O9 N1 O7 121.7(8) . . ?
O9 N1 O8 121.4(8) . . ?
O7 N1 O8 116.8(6) . . ?
C12 N2 C14 122.2(13) . . ?
C12 N2 C13 118.5(12) . . ?
C14 N2 C13 119.2(13) . . ?
C16 N3 C15 118(2) . . ?
C16 N3 C17 124(2) . . ?
C15 N3 C17 116.9(14) . . ?
C1 O1 Eu1 138.4(4) . . ?
C1 O2 Eu1 137.2(4) . 7_565 ?
C8 O5 Eu1 162.1(4) . 6_575 ?
C8 O5 Eu1 87.5(4) . 4_554 ?
Eu1 O5 Eu1 106.32(16) 6_575 4_554 ?
C8 O6 Eu1 100.4(4) . 4_554 ?
N1 O7 Eu1 94.9(4) . . ?
N1 O8 Eu1 96.6(4) . . ?
C12 O10 Eu1 124.4(6) . . ?
C15 O11 Eu1 131.5(7) . . ?
O1 C1 O2 126.2(6) . . ?
O1 C1 C7 117.6(6) . . ?
O2 C1 C7 116.2(6) . . ?
C7 C2 C3 120.6(6) . . ?
C7 C2 H2 119.7 . . ?
C3 C2 H2 119.7 . . ?
C2 C3 C4 119.3(6) . . ?
C2 C3 C8 119.8(6) . . ?
C4 C3 C8 120.8(6) . . ?
C3 C4 C5 120.9(6) . . ?
C3 C4 H4 119.6 . . ?
C5 C4 H4 119.6 . . ?
C4 C5 C6 118.7(6) . . ?
C4 C5 C9 120.5(6) . . ?
C6 C5 C9 120.8(6) . . ?
C7 C6 C5 120.5(6) . . ?
C7 C6 H6 119.8 . . ?
C5 C6 H6 119.8 . . ?
C2 C7 C6 120.0(6) . . ?
C2 C7 C1 121.6(6) . . ?
C6 C7 C1 118.4(6) . . ?
O6 C8 O5 121.5(6) . . ?
O6 C8 C3 119.3(6) . . ?
O5 C8 C3 119.3(6) . . ?
O6 C8 Eu1 54.7(3) . 4_554 ?
O5 C8 Eu1 66.9(3) . 4_554 ?
C3 C8 Eu1 173.5(5) . 4_554 ?
C10 C9 C11 119.8(6) . . ?
C10 C9 C5 121.4(6) . . ?
C11 C9 C5 118.8(6) . . ?
C9 C10 C10 120.3(4) . 2_654 ?
C9 C10 H10 119.8 . . ?
C10 C10 H10 119.8 2_654 . ?
C9 C11 C11 119.8(4) . 2_654 ?
C9 C11 H11 120.1 . . ?
C11 C11 H11 120.1 2_654 . ?
O10 C12 N2 122.7(11) . . ?
O10 C12 H12 118.6 . . ?
N2 C12 H12 118.6 . . ?
N2 C13 H13A 109.5 . . ?
N2 C13 H13B 109.5 . . ?
H13A C13 H13B 109.5 . . ?
N2 C13 H13C 109.5 . . ?
H13A C13 H13C 109.5 . . ?
H13B C13 H13C 109.5 . . ?
N2 C14 H14A 109.5 . . ?
N2 C14 H14B 109.5 . . ?
H14A C14 H14B 109.5 . . ?
N2 C14 H14C 109.5 . . ?
H14A C14 H14C 109.5 . . ?
H14B C14 H14C 109.5 . . ?
O11 C15 N3 121.4(13) . . ?
O11 C15 H15 119.3 . . ?
N3 C15 H15 119.3 . . ?
N3 C16 H16A 109.5 . . ?
N3 C16 H16B 109.5 . . ?
H16A C16 H16B 109.5 . . ?
N3 C16 H16C 109.5 . . ?
H16A C16 H16C 109.5 . . ?
H16B C16 H16C 109.5 . . ?
N3 C17 H17A 109.5 . . ?
N3 C17 H17B 109.5 . . ?
H17A C17 H17B 109.5 . . ?
N3 C17 H17C 109.5 . . ?
H17A C17 H17C 109.5 . . ?
H17B C17 H17C 109.5 . . ?
H12A O12 H12B 121.3 . . ?
H12A O12 H13E 106.1 . . ?
H12B O12 H13E 117.6 . . ?
H13D O13 H13E 121.4 . . ?

loop_
_geom_bond_atom_site_label_1
_geom_bond_atom_site_label_2
_geom_bond_distance
_geom_bond_site_symmetry_2
_geom_bond_publ_flag
Eu1 O5 2.355(4) 6_576 ?
Eu1 O2 2.357(4) 7_565 ?
Eu1 O1 2.362(4) . ?
Eu1 O11 2.402(5) . ?
Eu1 O6 2.423(5) 4_544 ?
Eu1 O10 2.435(5) . ?
Eu1 O8 2.496(5) . ?
Eu1 O7 2.537(5) . ?
Eu1 O5 2.690(5) 4_544 ?
Eu1 C8 2.922(6) 4_544 ?
Eu1 Eu1 4.0421(6) 7_565 ?
N1 O9 1.235(8) . ?
N1 O7 1.259(9) . ?
N1 O8 1.269(9) . ?
N2 C12 1.338(14) . ?
N2 C14 1.418(19) . ?
N2 C13 1.491(16) . ?
N3 C16 1.39(3) . ?
N3 C15 1.45(2) . ?
N3 C17 1.53(3) . ?
O1 C1 1.253(8) . ?
O2 C1 1.269(8) . ?
O2 Eu1 2.357(4) 7_565 ?
O5 C8 1.267(8) . ?
O5 Eu1 2.355(4) 6_575 ?
O5 Eu1 2.690(5) 4_554 ?
O6 C8 1.255(8) . ?
O6 Eu1 2.423(5) 4_554 ?
O10 C12 1.232(12) . ?
O11 C15 1.220(13) . ?
C1 C7 1.509(9) . ?
C2 C7 1.373(9) . ?
C2 C3 1.389(9) . ?
C2 H2 0.9500 . ?
C3 C4 1.390(9) . ?
C3 C8 1.485(9) . ?
C4 C5 1.393(9) . ?
C4 H4 0.9500 . ?
C5 C6 1.394(9) . ?
C5 C9 1.494(8) . ?
C6 C7 1.392(9) . ?
C6 H6 0.9500 . ?
C8 Eu1 2.922(6) 4_554 ?
C9 C10 1.380(9) . ?
C9 C11 1.394(9) . ?
C10 C10 1.390(12) 2_654 ?
C10 H10 0.9500 . ?
C11 C11 1.399(12) 2_654 ?
C11 H11 0.9500 . ?
C12 H12 0.9500 . ?
C13 H13A 0.9800 . ?
C13 H13B 0.9800 . ?
C13 H13C 0.9800 . ?
C14 H14A 0.9800 . ?
C14 H14B 0.9800 . ?
C14 H14C 0.9800 . ?
C15 H15 0.9500 . ?
C16 H16A 0.9800 . ?
C16 H16B 0.9800 . ?
C16 H16C 0.9800 . ?
C17 H17A 0.9800 . ?
C17 H17B 0.9800 . ?
C17 H17C 0.9800 . ?
O12 H12A 0.8201 . ?
O12 H12B 0.8198 . ?
O12 H13E 1.3566 . ?
O13 H13D 0.8196 . ?
O13 H13E 0.8199 . ?

loop_
_geom_hbond_atom_site_label_D
_geom_hbond_atom_site_label_H
_geom_hbond_atom_site_label_A
_geom_hbond_distance_DH
_geom_hbond_distance_HA
_geom_hbond_distance_DA
_geom_hbond_angle_DHA
_geom_hbond_site_symmetry_A
C13 H13C O1 0.98 2.53 3.463(14) 158.4 6_566
C13 H13C O1 0.98 2.53 3.463(14) 158.4 6_566
C13 H13C O1 0.98 2.53 3.463(14) 158.4 6_566
C13 H13C O1 0.98 2.53 3.463(14) 158.4 6_566
O13 H13E O12 0.82 1.36 2.11(3) 151.1 .

loop_
_geom_torsion_atom_site_label_1
_geom_torsion_atom_site_label_2
_geom_torsion_atom_site_label_3
_geom_torsion_atom_site_label_4
_geom_torsion
_geom_torsion_site_symmetry_1
_geom_torsion_site_symmetry_2
_geom_torsion_site_symmetry_3
_geom_torsion_site_symmetry_4
_geom_torsion_publ_flag
O9 N1 O7 Eu1 168.5(7) . . . . ?
O8 N1 O7 Eu1 -10.0(7) . . . . ?
O9 N1 O8 Eu1 -168.3(7) . . . . ?
O7 N1 O8 Eu1 10.2(7) . . . . ?
Eu1 O1 C1 O2 -25.4(12) . . . . ?
Eu1 O1 C1 C7 153.0(5) . . . . ?
Eu1 O2 C1 O1 4.8(12) 7_565 . . . ?
Eu1 O2 C1 C7 -173.6(5) 7_565 . . . ?
C7 C2 C3 C4 -2.1(10) . . . . ?
C7 C2 C3 C8 175.9(6) . . . . ?
C2 C3 C4 C5 3.0(10) . . . . ?
C8 C3 C4 C5 -175.0(6) . . . . ?
C3 C4 C5 C6 -1.6(10) . . . . ?
C3 C4 C5 C9 177.6(6) . . . . ?
C4 C5 C6 C7 -0.8(10) . . . . ?
C9 C5 C6 C7 -180.0(6) . . . . ?
C3 C2 C7 C6 -0.3(10) . . . . ?
C3 C2 C7 C1 178.1(6) . . . . ?
C5 C6 C7 C2 1.7(10) . . . . ?
C5 C6 C7 C1 -176.8(6) . . . . ?
O1 C1 C7 C2 168.5(6) . . . . ?
O2 C1 C7 C2 -12.9(10) . . . . ?
O1 C1 C7 C6 -13.0(10) . . . . ?
O2 C1 C7 C6 165.6(6) . . . . ?
Eu1 O6 C8 O5 1.9(7) 4_554 . . . ?
Eu1 O6 C8 C3 -177.3(5) 4_554 . . . ?
Eu1 O5 C8 O6 139.6(11) 6_575 . . . ?
Eu1 O5 C8 O6 -1.7(6) 4_554 . . . ?
Eu1 O5 C8 C3 -41.2(17) 6_575 . . . ?
Eu1 O5 C8 C3 177.5(5) 4_554 . . . ?
Eu1 O5 C8 Eu1 141.2(14) 6_575 . . 4_554 ?
C2 C3 C8 O6 -15.8(10) . . . . ?
C4 C3 C8 O6 162.1(6) . . . . ?
C2 C3 C8 O5 165.0(6) . . . . ?
C4 C3 C8 O5 -17.1(10) . . . . ?
C4 C5 C9 C10 42.4(10) . . . . ?
C6 C5 C9 C10 -138.4(7) . . . . ?
C4 C5 C9 C11 -136.2(7) . . . . ?
C6 C5 C9 C11 43.0(9) . . . . ?
C11 C9 C10 C10 -2.9(12) . . . 2_654 ?
C5 C9 C10 C10 178.5(8) . . . 2_654 ?
C10 C9 C11 C11 0.2(12) . . . 2_654 ?
C5 C9 C11 C11 178.9(8) . . . 2_654 ?
Eu1 O10 C12 N2 -168.0(8) . . . . ?
C14 N2 C12 O10 0(2) . . . . ?
C13 N2 C12 O10 -175.9(10) . . . . ?
Eu1 O11 C15 N3 121.9(11) . . . . ?
C16 N3 C15 O11 -176.3(17) . . . . ?
C17 N3 C15 O11 15(2) . . . . ?
